data_1530408
loop_
_publ_author_name
'Merinov, B.V.'
'Ilyukhin, V.V.'
'Maksimov, B.A.'
'Belov, N.V.'

_publ_section_title
;
 The refinement of the crystal structure of Na, Y-orthosilicate Na Y Si O4
;
_journal_name_full 'Doklady Akademii Nauk SSSR'
_journal_page_first 1108
_journal_page_last 1111
_journal_volume 248
_journal_year 1979
_chemical_formula_sum 'Na O4 Si Y'
_chemical_name_systematic 'Na Y Si O4'
_space_group_IT_number 33
_symmetry_space_group_name_Hall 'P -2n -2ac'
_symmetry_space_group_name_H-M 'P c 21 n'
_cell_angle_alpha 90
_cell_angle_beta 90
_cell_angle_gamma 90
_cell_formula_units_Z 4
_cell_length_a 5.128
_cell_length_b 6.393
_cell_length_c 11.135
_cell_volume 365.042
_citation_journal_id_ASTM DANKAS
_cod_data_source_file Merinov_DANKAS_1979_1071.cif
_cod_data_source_block Na1O4Si1Y1
_cod_original_cell_volume 365.0421
_cod_original_sg_symbol_Hall 'P 2c -2n (y,z,x)'
_cod_original_formula_sum 'Na1 O4 Si1 Y1'
_cod_database_code 1530408

loop_
_symmetry_equiv_pos_as_xyz
x,y,z
-x,y+1/2,-z
x+1/2,y+1/2,-z+1/2
-x+1/2,y,z+1/2

loop_
_atom_site_label
_atom_site_type_symbol
_atom_site_fract_x
_atom_site_fract_y
_atom_site_fract_z
_atom_site_occupancy
_atom_site_U_iso_or_equiv
Si1 Si+4 0.0627 0.506 0.0996 1 0.0
O3 O-2 0.33 0.495 0.462 1 0.0
Na1 Na+1 0.499 0.253 0.002 1 0.0
Y1 Y+3 0.0003 0 0.2197 1 0.0
O2 O-2 0.201 0.313 0.176 1 0.0
O4 O-2 0.249 0.017 0.387 1 0.0
O1 O-2 0.206 0.71 0.166 1 0.0
